data_7030051
loop_
_publ_author_name
'Sykes, Daniel'
'Cankut, Ahmet J.'
'Ali, Noorshida Mohd'
'Stephenson, Andrew'
'Spall, Steven J. P.'
'Parker, Simon C.'
'Weinstein, Julia A.'
'Ward, Michael D.'

_publ_section_title
;
 Sensitisation of Eu(iii)- and Tb(iii)-based luminescence by Ir(iii) units
 in Ir/lanthanide dyads: evidence for parallel energy-transfer and
 electron-transfer based mechanisms.
;
_journal_issue 17
_journal_name_full 'Dalton transactions (Cambridge, England : 2003)'
_journal_page_first 6414
_journal_page_last 6428
_journal_paper_doi 10.1039/c4dt00292j
_journal_volume 43
_journal_year 2014
_chemical_formula_moiety C42H32F4IrN8,2(CHCl3),NO3
_chemical_formula_sum 'C44 H34 Cl6 F4 Ir N9 O3'
_chemical_formula_weight 1217.70
_chemical_name_systematic
; 
 ? 
;
_space_group_IT_number 14
_symmetry_cell_setting monoclinic
_symmetry_space_group_name_Hall '-P 2yn'
_symmetry_space_group_name_H-M 'P 1 21/n 1'
_atom_sites_solution_hydrogens geom
_atom_sites_solution_primary direct
_atom_sites_solution_secondary difmap
_audit_creation_method SHELXL-97
_cell_angle_alpha 90.00
_cell_angle_beta 101.889(2)
_cell_angle_gamma 90.00
_cell_formula_units_Z 4
_cell_length_a 11.5743(3)
_cell_length_b 24.4342(7)
_cell_length_c 16.6139(5)
_cell_measurement_reflns_used 9878
_cell_measurement_temperature 100(2)
_cell_measurement_theta_max 27.10
_cell_measurement_theta_min 3.08
_cell_volume 4597.8(2)
_computing_cell_refinement 'Bruker SAINT'
_computing_data_collection 'Bruker APEX2'
_computing_data_reduction 'Bruker SAINT'
_computing_molecular_graphics 'Bruker SHELXTL'
_computing_publication_material 'Bruker SHELXTL'
_computing_structure_refinement 'SHELXL-97 (Sheldrick, 2008)'
_computing_structure_solution 'SHELXS-97 (Sheldrick, 2008)'
_diffrn_ambient_temperature 100(2)
_diffrn_measured_fraction_theta_full 0.993
_diffrn_measured_fraction_theta_max 0.993
_diffrn_measurement_device_type 'Bruker APEX-II CCD'
_diffrn_measurement_method '\f and \w scans'
_diffrn_radiation_monochromator graphite
_diffrn_radiation_source 'sealed tube'
_diffrn_radiation_type MoK\a
_diffrn_radiation_wavelength 0.71073
_diffrn_reflns_av_R_equivalents 0.0886
_diffrn_reflns_av_sigmaI/netI 0.0646
_diffrn_reflns_limit_h_max 14
_diffrn_reflns_limit_h_min -15
_diffrn_reflns_limit_k_max 31
_diffrn_reflns_limit_k_min -30
_diffrn_reflns_limit_l_max 21
_diffrn_reflns_limit_l_min -21
_diffrn_reflns_number 75642
_diffrn_reflns_theta_full 27.74
_diffrn_reflns_theta_max 27.74
_diffrn_reflns_theta_min 1.50
_exptl_absorpt_coefficient_mu 3.321
_exptl_absorpt_correction_T_max 0.8786
_exptl_absorpt_correction_T_min 0.5028
_exptl_absorpt_correction_type multi-scan
_exptl_absorpt_process_details sadabs
_exptl_crystal_colour yellow
_exptl_crystal_density_diffrn 1.759
_exptl_crystal_density_method 'not measured'
_exptl_crystal_description plate
_exptl_crystal_F_000 2400
_exptl_crystal_size_max 0.24
_exptl_crystal_size_mid 0.13
_exptl_crystal_size_min 0.04
_refine_diff_density_max 1.383
_refine_diff_density_min -2.099
_refine_diff_density_rms 0.361
_refine_ls_extinction_method none
_refine_ls_goodness_of_fit_ref 1.136
_refine_ls_hydrogen_treatment constr
_refine_ls_matrix_type full
_refine_ls_number_parameters 604
_refine_ls_number_reflns 10734
_refine_ls_number_restraints 491
_refine_ls_restrained_S_all 1.114
_refine_ls_R_factor_all 0.0664
_refine_ls_R_factor_gt 0.0392
_refine_ls_shift/su_max 0.003
_refine_ls_shift/su_mean 0.000
_refine_ls_structure_factor_coef Fsqd
_refine_ls_weighting_details 'calc w=1/[\s^2^(Fo^2^)+(0.0822P)^2^+0.0000P] where P=(Fo^2^+2Fc^2^)/3'
_refine_ls_weighting_scheme calc
_refine_ls_wR_factor_gt 0.1023
_refine_ls_wR_factor_ref 0.1494
_reflns_number_gt 7985
_reflns_number_total 10734
_reflns_threshold_expression >2sigma(I)
_cod_data_source_file c4dt00292j1.cif
_cod_data_source_block imw1633p21n
_cod_depositor_comments
;
The following automatic conversions were performed:

'_symmetry_cell_setting' value 'Monoclinic' changed to 'monoclinic'
according to
/usr/data/users/saulius/crontab/automatic-downloads/current/RSC/lib/dictionaries/cif_core.dic
dictionary named 'cif_core.dic' version 2.4.2 from 2011-04-26.

Automatic conversion script
Id: cif_fix_values 2281 2013-09-26 08:29:07Z andrius 
;
_cod_original_sg_symbol_H-M P2(1)/n
_cod_database_code 7030051

loop_
_symmetry_equiv_pos_as_xyz
'x, y, z'
'-x+1/2, y+1/2, -z+1/2'
'-x, -y, -z'
'x-1/2, -y-1/2, z-1/2'

loop_
_atom_site_label
_atom_site_type_symbol
_atom_site_fract_x
_atom_site_fract_y
_atom_site_fract_z
_atom_site_U_iso_or_equiv
_atom_site_adp_type
_atom_site_occupancy
_atom_site_symmetry_multiplicity
_atom_site_calc_flag
_atom_site_refinement_flags
Ir1 Ir 0.476682(19) 0.674198(8) 0.383743(13) 0.01444(9) Uani 1 1 d .
N111 N 0.4544(5) 0.6576(2) 0.2527(3) 0.0199(11) Uani 1 1 d U
C112 C 0.5263(5) 0.6197(2) 0.2295(4) 0.0192(12) Uani 1 1 d U
C113 C 0.5180(6) 0.6050(3) 0.1482(4) 0.0249(13) Uani 1 1 d U
H113 H 0.5701 0.5786 0.1332 0.030 Uiso 1 1 calc R
C114 C 0.4317(6) 0.6298(3) 0.0887(4) 0.0310(15) Uani 1 1 d U
H114 H 0.4245 0.6206 0.0323 0.037 Uiso 1 1 calc R
C115 C 0.3562(7) 0.6680(3) 0.1121(4) 0.0326(16) Uani 1 1 d U
H115 H 0.2956 0.6847 0.0724 0.039 Uiso 1 1 calc R
C116 C 0.3710(6) 0.6813(3) 0.1948(4) 0.0245(14) Uani 1 1 d U
H116 H 0.3208 0.7081 0.2110 0.029 Uiso 1 1 calc R
N121 N 0.6951(4) 0.58616(19) 0.4257(3) 0.0190(10) Uani 1 1 d U
N122 N 0.6035(4) 0.61034(19) 0.3741(3) 0.0164(10) Uani 1 1 d U
C123 C 0.6126(5) 0.5960(2) 0.2969(4) 0.0191(12) Uani 1 1 d U
C124 C 0.7075(6) 0.5611(2) 0.2996(4) 0.0232(13) Uani 1 1 d U
H124 H 0.7322 0.5444 0.2543 0.028 Uiso 1 1 calc R
C125 C 0.7585(5) 0.5556(2) 0.3819(4) 0.0219(13) Uani 1 1 d U
H125 H 0.8261 0.5342 0.4041 0.026 Uiso 1 1 calc R
N131 N 0.6866(5) 0.5150(3) 1.0216(3) 0.0390(15) Uani 1 1 d U
C132 C 0.7077(6) 0.5033(3) 0.9475(4) 0.0263(14) Uani 1 1 d U
C133 C 0.8084(8) 0.4767(4) 0.9371(5) 0.052(2) Uani 1 1 d U
H133 H 0.8215 0.4695 0.8835 0.062 Uiso 1 1 calc R
C134 C 0.8909(9) 0.4606(4) 1.0062(5) 0.059(2) Uani 1 1 d U
H134 H 0.9605 0.4417 1.0006 0.071 Uiso 1 1 calc R
C135 C 0.8699(7) 0.4725(3) 1.0828(4) 0.0367(17) Uani 1 1 d U
H135 H 0.9242 0.4619 1.1313 0.044 Uiso 1 1 calc R
C136 C 0.7693(7) 0.4997(3) 1.0866(4) 0.0398(18) Uani 1 1 d U
H136 H 0.7563 0.5086 1.1397 0.048 Uiso 1 1 calc R
N141 N 0.5337(5) 0.5315(2) 0.7509(3) 0.0224(11) Uani 1 1 d U
N142 N 0.6325(5) 0.5115(2) 0.7995(3) 0.0250(12) Uani 1 1 d U
C143 C 0.6159(6) 0.5206(2) 0.8762(4) 0.0238(13) Uani 1 1 d U
C144 C 0.5081(6) 0.5458(3) 0.8755(4) 0.0291(14) Uani 1 1 d U
H144 H 0.4767 0.5564 0.9216 0.035 Uiso 1 1 calc R
C145 C 0.4565(6) 0.5520(3) 0.7938(4) 0.0267(14) Uani 1 1 d U
H145 H 0.3815 0.5676 0.7719 0.032 Uiso 1 1 calc R
C151 C 0.7088(5) 0.5891(2) 0.5150(3) 0.0187(12) Uani 1 1 d U
H15A H 0.7018 0.6276 0.5317 0.022 Uiso 1 1 calc R
H15B H 0.7882 0.5757 0.5416 0.022 Uiso 1 1 calc R
C152 C 0.6152(5) 0.5546(2) 0.5435(3) 0.0182(12) Uani 1 1 d U
H15C H 0.6271 0.5156 0.5315 0.022 Uiso 1 1 calc R
H15D H 0.5360 0.5656 0.5129 0.022 Uiso 1 1 calc R
C153 C 0.6215(6) 0.5618(2) 0.6356(3) 0.0210(13) Uani 1 1 d U
H15E H 0.6994 0.5491 0.6665 0.025 Uiso 1 1 calc R
H15F H 0.6131 0.6010 0.6482 0.025 Uiso 1 1 calc R
C154 C 0.5240(6) 0.5291(3) 0.6624(4) 0.0217(13) Uani 1 1 d U
H15G H 0.4463 0.5438 0.6346 0.026 Uiso 1 1 calc R
H15H H 0.5285 0.4905 0.6453 0.026 Uiso 1 1 calc R
N211 N 0.3498(4) 0.61992(19) 0.4028(3) 0.0162(10) Uani 1 1 d U
C212 C 0.3227(5) 0.6206(2) 0.4790(3) 0.0172(12) Uani 1 1 d U
C213 C 0.2300(6) 0.5882(2) 0.4949(4) 0.0225(13) Uani 1 1 d U
H213 H 0.2119 0.5881 0.5481 0.027 Uiso 1 1 calc R
C214 C 0.1645(6) 0.5561(2) 0.4326(4) 0.0264(14) Uani 1 1 d U
H214 H 0.0996 0.5351 0.4423 0.032 Uiso 1 1 calc R
C215 C 0.1952(6) 0.5551(2) 0.3558(4) 0.0245(13) Uani 1 1 d U
H215 H 0.1530 0.5326 0.3129 0.029 Uiso 1 1 calc R
C216 C 0.2873(5) 0.5869(2) 0.3429(4) 0.0204(12) Uani 1 1 d U
H216 H 0.3083 0.5859 0.2906 0.024 Uiso 1 1 calc R
C221 C 0.4898(5) 0.6847(2) 0.5056(4) 0.0185(12) Uani 1 1 d U
C222 C 0.4013(5) 0.6565(2) 0.5372(4) 0.0172(11) Uani 1 1 d U
C223 C 0.3957(6) 0.6643(2) 0.6191(4) 0.0208(13) Uani 1 1 d U
C224 C 0.4738(6) 0.6966(3) 0.6720(4) 0.0234(13) Uani 1 1 d U
H224 H 0.4689 0.7014 0.7280 0.028 Uiso 1 1 calc R
C225 C 0.5597(6) 0.7216(2) 0.6385(4) 0.0229(13) Uani 1 1 d U
C226 C 0.5694(5) 0.7171(2) 0.5581(4) 0.0190(12) Uani 1 1 d U
H226 H 0.6301 0.7359 0.5387 0.023 Uiso 1 1 calc R
F227 F 0.3116(3) 0.63848(14) 0.6513(2) 0.0266(8) Uani 1 1 d U
F228 F 0.6399(4) 0.75256(16) 0.6904(2) 0.0354(10) Uani 1 1 d U
N311 N 0.5931(4) 0.73587(19) 0.3730(3) 0.0184(10) Uani 1 1 d U
C312 C 0.5465(6) 0.7875(2) 0.3623(4) 0.0217(13) Uani 1 1 d U
C313 C 0.6177(7) 0.8317(3) 0.3519(5) 0.0325(16) Uani 1 1 d U
H313 H 0.5847 0.8674 0.3430 0.039 Uiso 1 1 calc R
C314 C 0.7379(7) 0.8236(3) 0.3545(5) 0.0340(16) Uani 1 1 d U
H314 H 0.7873 0.8537 0.3482 0.041 Uiso 1 1 calc R
C315 C 0.7849(6) 0.7706(3) 0.3665(4) 0.0290(15) Uani 1 1 d U
H315 H 0.8665 0.7641 0.3690 0.035 Uiso 1 1 calc R
C316 C 0.7098(5) 0.7282(2) 0.3747(4) 0.0218(13) Uani 1 1 d U
H316 H 0.7408 0.6922 0.3819 0.026 Uiso 1 1 calc R
C321 C 0.3665(5) 0.7390(2) 0.3755(4) 0.0189(12) Uani 1 1 d U
C322 C 0.4205(6) 0.7900(2) 0.3654(4) 0.0227(13) Uani 1 1 d U
C323 C 0.3507(6) 0.8375(2) 0.3612(5) 0.0291(15) Uani 1 1 d U
C324 C 0.2351(6) 0.8368(3) 0.3663(4) 0.0281(15) Uani 1 1 d U
H324 H 0.1897 0.8694 0.3624 0.034 Uiso 1 1 calc R
C325 C 0.1874(6) 0.7872(3) 0.3771(4) 0.0232(13) Uani 1 1 d U
C326 C 0.2471(5) 0.7384(2) 0.3822(4) 0.0193(12) Uani 1 1 d U
H326 H 0.2089 0.7050 0.3899 0.023 Uiso 1 1 calc R
F327 F 0.4011(4) 0.88657(15) 0.3510(3) 0.0467(12) Uani 1 1 d U
F328 F 0.0709(3) 0.78575(15) 0.3832(2) 0.0314(9) Uani 1 1 d U
O11 O 0.0545(4) 0.49626(17) 0.7186(3) 0.0272(10) Uani 1 1 d .
O12 O 0.0313(4) 0.5458(2) 0.6076(3) 0.0324(12) Uani 1 1 d .
O13 O 0.1478(4) 0.57294(18) 0.7189(3) 0.0346(12) Uani 1 1 d .
N14 N 0.0768(5) 0.53857(19) 0.6818(3) 0.0207(11) Uani 1 1 d .
Cl11 Cl 0.11235(18) 0.73659(8) 0.64110(15) 0.0521(6) Uani 1 1 d .
Cl12 Cl -0.0169(2) 0.67270(8) 0.50467(12) 0.0464(5) Uani 1 1 d .
Cl13 Cl -0.09939(17) 0.67745(8) 0.65693(12) 0.0406(5) Uani 1 1 d .
C14S C 0.0257(6) 0.6773(3) 0.6118(4) 0.0285(16) Uani 1 1 d .
H14S H 0.0745 0.6444 0.6322 0.034 Uiso 1 1 calc R
Cl21 Cl 0.4636(2) 0.83558(9) 0.79404(14) 0.0519(6) Uani 1 1 d .
Cl22 Cl 0.3053(2) 0.85030(11) 0.63711(18) 0.0696(7) Uani 1 1 d .
Cl23 Cl 0.55180(19) 0.87732(9) 0.65683(13) 0.0487(5) Uani 1 1 d .
C24S C 0.4288(6) 0.8761(3) 0.7023(5) 0.0364(17) Uani 1 1 d .
H24S H 0.4116 0.9143 0.7178 0.044 Uiso 1 1 calc R

loop_
_atom_site_aniso_label
_atom_site_aniso_U_11
_atom_site_aniso_U_22
_atom_site_aniso_U_33
_atom_site_aniso_U_23
_atom_site_aniso_U_13
_atom_site_aniso_U_12
Ir1 0.01267(13) 0.01186(12) 0.01863(13) 0.00053(9) 0.00286(8) -0.00008(9)
N111 0.020(3) 0.021(2) 0.019(2) 0.000(2) 0.002(2) 0.002(2)
C112 0.019(3) 0.019(3) 0.020(3) -0.002(2) 0.006(2) -0.002(2)
C113 0.031(4) 0.021(3) 0.023(3) -0.004(2) 0.008(2) 0.003(3)
C114 0.041(4) 0.030(3) 0.021(3) -0.004(3) 0.002(3) 0.001(3)
C115 0.035(4) 0.037(4) 0.021(3) 0.001(3) -0.005(3) 0.003(3)
C116 0.021(3) 0.027(3) 0.025(3) -0.001(3) 0.005(3) 0.003(3)
N121 0.017(3) 0.018(2) 0.022(2) 0.002(2) 0.0027(19) 0.003(2)
N122 0.013(2) 0.016(2) 0.020(2) 0.0015(19) 0.0018(18) 0.0036(19)
C123 0.018(3) 0.015(3) 0.025(3) -0.002(2) 0.006(2) -0.002(2)
C124 0.023(3) 0.021(3) 0.027(3) 0.001(3) 0.008(2) 0.006(2)
C125 0.016(3) 0.023(3) 0.029(3) 0.002(3) 0.008(2) 0.006(2)
N131 0.034(4) 0.058(4) 0.025(3) -0.004(3) 0.007(2) 0.002(3)
C132 0.036(4) 0.021(3) 0.023(3) 0.002(2) 0.006(3) -0.003(3)
C133 0.063(5) 0.067(5) 0.022(3) -0.002(4) 0.003(3) 0.038(4)
C134 0.071(6) 0.069(5) 0.032(4) -0.007(4) 0.000(4) 0.041(5)
C135 0.057(5) 0.029(4) 0.021(3) -0.004(3) 0.001(3) 0.006(3)
C136 0.043(4) 0.057(5) 0.018(3) -0.007(3) 0.005(3) -0.001(4)
N141 0.025(3) 0.023(3) 0.019(2) 0.003(2) 0.004(2) 0.003(2)
N142 0.032(3) 0.025(3) 0.018(2) 0.003(2) 0.004(2) 0.004(2)
C143 0.031(3) 0.019(3) 0.022(3) 0.000(2) 0.007(2) -0.004(3)
C144 0.035(4) 0.027(3) 0.028(3) -0.003(3) 0.014(3) -0.001(3)
C145 0.029(4) 0.022(3) 0.030(3) -0.001(3) 0.010(3) 0.008(3)
C151 0.020(3) 0.016(3) 0.018(3) 0.003(2) 0.002(2) 0.002(2)
C152 0.019(3) 0.016(3) 0.020(3) -0.001(2) 0.002(2) 0.005(2)
C153 0.024(3) 0.019(3) 0.020(3) -0.002(2) 0.007(2) 0.001(2)
C154 0.021(3) 0.024(3) 0.020(3) 0.001(2) 0.004(2) 0.001(2)
N211 0.016(3) 0.013(2) 0.019(2) 0.0027(18) 0.0014(19) -0.0008(19)
C212 0.016(3) 0.013(3) 0.021(3) 0.002(2) 0.001(2) 0.002(2)
C213 0.023(3) 0.014(3) 0.031(3) 0.003(2) 0.005(3) 0.000(2)
C214 0.015(3) 0.021(3) 0.043(4) 0.004(3) 0.005(3) -0.004(2)
C215 0.021(3) 0.017(3) 0.032(3) -0.003(3) -0.002(3) -0.003(2)
C216 0.019(3) 0.017(3) 0.022(3) 0.000(2) -0.001(2) 0.001(2)
C221 0.016(3) 0.011(3) 0.029(3) 0.002(2) 0.004(2) 0.003(2)
C222 0.016(3) 0.014(2) 0.022(3) 0.000(2) 0.005(2) 0.001(2)
C223 0.019(3) 0.019(3) 0.025(3) 0.005(2) 0.007(2) 0.004(2)
C224 0.026(3) 0.024(3) 0.021(3) -0.006(2) 0.006(2) -0.004(3)
C225 0.024(3) 0.017(3) 0.026(3) -0.007(2) 0.002(2) -0.004(2)
C226 0.016(3) 0.016(3) 0.026(3) 0.000(2) 0.009(2) -0.001(2)
F227 0.027(2) 0.030(2) 0.027(2) 0.0009(16) 0.0150(16) -0.0036(16)
F228 0.035(2) 0.038(2) 0.031(2) -0.0117(18) 0.0010(17) -0.0129(18)
N311 0.017(3) 0.015(2) 0.023(3) 0.0010(19) 0.005(2) -0.0016(19)
C312 0.021(3) 0.018(3) 0.027(3) 0.003(2) 0.007(2) -0.002(2)
C313 0.028(4) 0.022(3) 0.048(4) 0.006(3) 0.009(3) -0.001(3)
C314 0.025(4) 0.025(3) 0.053(4) 0.004(3) 0.011(3) -0.006(3)
C315 0.017(3) 0.026(3) 0.045(4) 0.005(3) 0.007(3) -0.004(3)
C316 0.016(3) 0.018(3) 0.032(3) 0.002(2) 0.005(2) 0.001(2)
C321 0.017(3) 0.020(3) 0.018(3) 0.001(2) 0.000(2) -0.002(2)
C322 0.021(3) 0.016(3) 0.030(3) 0.002(2) 0.002(2) 0.000(2)
C323 0.027(4) 0.013(3) 0.047(4) 0.001(3) 0.009(3) -0.002(2)
C324 0.021(3) 0.020(3) 0.042(4) -0.004(3) 0.002(3) 0.007(2)
C325 0.015(3) 0.024(3) 0.030(3) -0.001(3) 0.003(2) 0.002(2)
C326 0.017(3) 0.019(3) 0.022(3) 0.001(2) 0.003(2) 0.003(2)
F327 0.029(2) 0.0124(18) 0.100(4) 0.009(2) 0.017(2) 0.0026(17)
F328 0.016(2) 0.026(2) 0.053(3) 0.0041(18) 0.0091(17) 0.0052(16)
O11 0.027(3) 0.019(2) 0.035(3) 0.0077(19) 0.004(2) -0.0056(19)
O12 0.043(3) 0.028(3) 0.023(3) 0.0024(19) 0.000(2) -0.006(2)
O13 0.031(3) 0.027(2) 0.041(3) -0.004(2) -0.004(2) -0.013(2)
N14 0.020(3) 0.016(2) 0.027(3) 0.000(2) 0.007(2) 0.002(2)
Cl11 0.0329(11) 0.0271(9) 0.0936(17) -0.0006(10) 0.0068(10) -0.0041(8)
Cl12 0.0450(13) 0.0582(13) 0.0357(10) 0.0149(9) 0.0076(9) 0.0117(10)
Cl13 0.0308(11) 0.0456(11) 0.0465(11) -0.0187(9) 0.0107(8) -0.0067(8)
C14S 0.027(4) 0.022(3) 0.036(4) -0.003(3) 0.006(3) 0.000(3)
Cl21 0.0602(15) 0.0461(12) 0.0550(13) 0.0100(10) 0.0252(11) -0.0002(10)
Cl22 0.0442(14) 0.0617(15) 0.0922(19) -0.0206(14) -0.0110(13) -0.0061(12)
Cl23 0.0479(13) 0.0511(12) 0.0515(12) 0.0029(10) 0.0206(10) -0.0110(10)
C24S 0.032(4) 0.027(4) 0.051(5) -0.004(3) 0.010(3) -0.005(3)

loop_
_atom_type_symbol
_atom_type_description
_atom_type_scat_dispersion_real
_atom_type_scat_dispersion_imag
_atom_type_scat_source
C C 0.0033 0.0016 'International Tables Vol C Tables 4.2.6.8 and 6.1.1.4'
H H 0.0000 0.0000 'International Tables Vol C Tables 4.2.6.8 and 6.1.1.4'
N N 0.0061 0.0033 'International Tables Vol C Tables 4.2.6.8 and 6.1.1.4'
O O 0.0106 0.0060 'International Tables Vol C Tables 4.2.6.8 and 6.1.1.4'
F F 0.0171 0.0103 'International Tables Vol C Tables 4.2.6.8 and 6.1.1.4'
Cl Cl 0.1484 0.1585 'International Tables Vol C Tables 4.2.6.8 and 6.1.1.4'
Ir Ir -1.4442 7.9887 'International Tables Vol C Tables 4.2.6.8 and 6.1.1.4'

loop_
_geom_angle_atom_site_label_1
_geom_angle_atom_site_label_2
_geom_angle_atom_site_label_3
_geom_angle
C221 Ir1 C321 83.4(2)
C221 Ir1 N211 80.5(2)
C321 Ir1 N211 93.2(2)
C221 Ir1 N311 94.6(2)
C321 Ir1 N311 80.5(2)
N211 Ir1 N311 172.47(19)
C221 Ir1 N122 104.7(2)
C321 Ir1 N122 170.2(2)
N211 Ir1 N122 93.61(19)
N311 Ir1 N122 93.2(2)
C221 Ir1 N111 175.7(2)
C321 Ir1 N111 97.8(2)
N211 Ir1 N111 95.30(19)
N311 Ir1 N111 89.68(19)
N122 Ir1 N111 74.60(18)
C116 N111 C112 119.0(5)
C116 N111 Ir1 123.7(4)
C112 N111 Ir1 117.3(4)
N111 C112 C113 122.2(6)
N111 C112 C123 114.7(5)
C113 C112 C123 123.1(6)
C112 C113 C114 118.5(6)
C112 C113 H113 120.8
C114 C113 H113 120.8
C115 C114 C113 119.7(6)
C115 C114 H114 120.2
C113 C114 H114 120.2
C116 C115 C114 118.6(6)
C116 C115 H115 120.7
C114 C115 H115 120.7
N111 C116 C115 122.1(6)
N111 C116 H116 119.0
C115 C116 H116 119.0
N122 N121 C125 109.9(5)
N122 N121 C151 121.9(5)
C125 N121 C151 127.8(5)
C123 N122 N121 106.4(5)
C123 N122 Ir1 116.2(4)
N121 N122 Ir1 136.0(4)
N122 C123 C124 110.2(5)
N122 C123 C112 116.7(5)
C124 C123 C112 133.1(6)
C125 C124 C123 105.5(5)
C125 C124 H124 127.3
C123 C124 H124 127.3
N121 C125 C124 108.0(5)
N121 C125 H125 126.0
C124 C125 H125 126.0
C132 N131 C136 116.5(7)
N131 C132 C133 122.5(6)
N131 C132 C143 116.1(6)
C133 C132 C143 121.4(6)
C132 C133 C134 119.0(7)
C132 C133 H133 120.5
C134 C133 H133 120.5
C135 C134 C133 118.9(8)
C135 C134 H134 120.5
C133 C134 H134 120.5
C136 C135 C134 117.7(7)
C136 C135 H135 121.2
C134 C135 H135 121.2
N131 C136 C135 125.3(7)
N131 C136 H136 117.3
C135 C136 H136 117.3
N142 N141 C145 113.0(5)
N142 N141 C154 118.1(5)
C145 N141 C154 128.9(5)
C143 N142 N141 103.8(5)
N142 C143 C144 111.6(6)
N142 C143 C132 119.5(6)
C144 C143 C132 128.9(6)
C145 C144 C143 105.3(6)
C145 C144 H144 127.4
C143 C144 H144 127.4
N141 C145 C144 106.3(6)
N141 C145 H145 126.8
C144 C145 H145 126.8
N121 C151 C152 110.8(5)
N121 C151 H15A 109.5
C152 C151 H15A 109.5
N121 C151 H15B 109.5
C152 C151 H15B 109.5
H15A C151 H15B 108.1
C151 C152 C153 111.0(5)
C151 C152 H15C 109.4
C153 C152 H15C 109.4
C151 C152 H15D 109.4
C153 C152 H15D 109.4
H15C C152 H15D 108.0
C154 C153 C152 110.4(5)
C154 C153 H15E 109.6
C152 C153 H15E 109.6
C154 C153 H15F 109.6
C152 C153 H15F 109.6
H15E C153 H15F 108.1
N141 C154 C153 111.6(5)
N141 C154 H15G 109.3
C153 C154 H15G 109.3
N141 C154 H15H 109.3
C153 C154 H15H 109.3
H15G C154 H15H 108.0
C212 N211 C216 119.6(5)
C212 N211 Ir1 116.3(4)
C216 N211 Ir1 123.9(4)
N211 C212 C213 119.9(5)
N211 C212 C222 112.7(5)
C213 C212 C222 127.3(5)
C214 C213 C212 120.0(6)
C214 C213 H213 120.0
C212 C213 H213 120.0
C213 C214 C215 119.2(6)
C213 C214 H214 120.4
C215 C214 H214 120.4
C216 C215 C214 119.1(6)
C216 C215 H215 120.4
C214 C215 H215 120.4
N211 C216 C215 122.2(6)
N211 C216 H216 118.9
C215 C216 H216 118.9
C226 C221 C222 118.8(6)
C226 C221 Ir1 127.6(5)
C222 C221 Ir1 113.5(4)
C223 C222 C221 118.7(5)
C223 C222 C212 125.2(6)
C221 C222 C212 116.1(5)
F227 C223 C224 116.4(6)
F227 C223 C222 120.3(5)
C224 C223 C222 123.2(6)
C223 C224 C225 115.5(6)
C223 C224 H224 122.2
C225 C224 H224 122.2
F228 C225 C226 118.8(6)
F228 C225 C224 116.5(5)
C226 C225 C224 124.7(6)
C225 C226 C221 119.0(6)
C225 C226 H226 120.5
C221 C226 H226 120.5
C316 N311 C312 119.5(5)
C316 N311 Ir1 124.4(4)
C312 N311 Ir1 116.1(4)
N311 C312 C313 120.3(6)
N311 C312 C322 113.6(5)
C313 C312 C322 126.1(6)
C312 C313 C314 119.9(6)
C312 C313 H313 120.1
C314 C313 H313 120.1
C313 C314 C315 119.3(6)
C313 C314 H314 120.4
C315 C314 H314 120.4
C316 C315 C314 118.3(6)
C316 C315 H315 120.9
C314 C315 H315 120.9
N311 C316 C315 122.8(6)
N311 C316 H316 118.6
C315 C316 H316 118.6
C326 C321 C322 118.8(5)
C326 C321 Ir1 127.0(4)
C322 C321 Ir1 114.2(4)
C323 C322 C321 117.9(6)
C323 C322 C312 126.5(6)
C321 C322 C312 115.6(5)
C324 C323 F327 118.2(6)
C324 C323 C322 123.3(6)
F327 C323 C322 118.5(6)
C323 C324 C325 116.9(6)
C323 C324 H324 121.6
C325 C324 H324 121.6
C324 C325 C326 124.7(6)
C324 C325 F328 117.7(5)
C326 C325 F328 117.6(6)
C325 C326 C321 118.4(6)
C325 C326 H326 120.8
C321 C326 H326 120.8
O13 N14 O12 119.6(5)
O13 N14 O11 119.7(5)
O12 N14 O11 120.6(5)
Cl12 C14S Cl13 110.4(4)
Cl12 C14S Cl11 110.8(4)
Cl13 C14S Cl11 110.4(4)
Cl12 C14S H14S 108.3
Cl13 C14S H14S 108.3
Cl11 C14S H14S 108.3
Cl22 C24S Cl23 112.3(4)
Cl22 C24S Cl21 110.1(4)
Cl23 C24S Cl21 108.5(4)
Cl22 C24S H24S 108.6
Cl23 C24S H24S 108.6
Cl21 C24S H24S 108.6

loop_
_geom_bond_atom_site_label_1
_geom_bond_atom_site_label_2
_geom_bond_distance
Ir1 C221 2.014(6)
Ir1 C321 2.020(6)
Ir1 N211 2.051(5)
Ir1 N311 2.054(5)
Ir1 N122 2.171(5)
Ir1 N111 2.178(5)
N111 C116 1.345(8)
N111 C112 1.353(8)
C112 C113 1.383(8)
C112 C123 1.458(8)
C113 C114 1.391(9)
C113 H113 0.9500
C114 C115 1.389(10)
C114 H114 0.9500
C115 C116 1.387(9)
C115 H115 0.9500
C116 H116 0.9500
N121 N122 1.355(6)
N121 C125 1.358(7)
N121 C151 1.461(7)
N122 C123 1.353(7)
C123 C124 1.384(8)
C124 C125 1.380(9)
C124 H124 0.9500
C125 H125 0.9500
N131 C132 1.334(8)
N131 C136 1.341(9)
C132 C133 1.377(10)
C132 C143 1.480(9)
C133 C134 1.391(11)
C133 H133 0.9500
C134 C135 1.373(10)
C134 H134 0.9500
C135 C136 1.354(10)
C135 H135 0.9500
C136 H136 0.9500
N141 N142 1.348(7)
N141 C145 1.349(8)
N141 C154 1.452(7)
N142 C143 1.346(8)
C143 C144 1.389(9)
C144 C145 1.374(9)
C144 H144 0.9500
C145 H145 0.9500
C151 C152 1.522(8)
C151 H15A 0.9900
C151 H15B 0.9900
C152 C153 1.527(8)
C152 H15C 0.9900
C152 H15D 0.9900
C153 C154 1.522(8)
C153 H15E 0.9900
C153 H15F 0.9900
C154 H15G 0.9900
C154 H15H 0.9900
N211 C212 1.366(7)
N211 C216 1.367(7)
C212 C213 1.402(8)
C212 C222 1.474(8)
C213 C214 1.392(9)
C213 H213 0.9500
C214 C215 1.394(9)
C214 H214 0.9500
C215 C216 1.371(9)
C215 H215 0.9500
C216 H216 0.9500
C221 C226 1.381(8)
C221 C222 1.420(8)
C222 C223 1.389(8)
C223 F227 1.359(7)
C223 C224 1.374(9)
C224 C225 1.378(9)
C224 H224 0.9500
C225 F228 1.358(7)
C225 C226 1.369(8)
C226 H226 0.9500
N311 C316 1.357(8)
N311 C312 1.370(7)
C312 C313 1.390(9)
C312 C322 1.472(9)
C313 C314 1.397(10)
C313 H313 0.9500
C314 C315 1.405(9)
C314 H314 0.9500
C315 C316 1.376(9)
C315 H315 0.9500
C316 H316 0.9500
C321 C326 1.409(9)
C321 C322 1.419(8)
C322 C323 1.407(9)
C323 C324 1.358(10)
C323 F327 1.359(7)
C324 C325 1.360(9)
C324 H324 0.9500
C325 C326 1.372(8)
C325 F328 1.373(7)
C326 H326 0.9500
O11 N14 1.255(6)
O12 N14 1.249(6)
O13 N14 1.246(6)
Cl11 C14S 1.773(7)
Cl12 C14S 1.750(7)
Cl13 C14S 1.762(7)
C14S H14S 1.0000
Cl21 C24S 1.792(8)
Cl22 C24S 1.725(8)
Cl23 C24S 1.743(8)
C24S H24S 1.0000

loop_
_geom_torsion_atom_site_label_1
_geom_torsion_atom_site_label_2
_geom_torsion_atom_site_label_3
_geom_torsion_atom_site_label_4
_geom_torsion
C221 Ir1 N111 C116 95(3)
C321 Ir1 N111 C116 -10.4(5)
N211 Ir1 N111 C116 83.6(5)
N311 Ir1 N111 C116 -90.7(5)
N122 Ir1 N111 C116 175.9(5)
C221 Ir1 N111 C112 -83(3)
C321 Ir1 N111 C112 172.1(5)
N211 Ir1 N111 C112 -94.0(5)
N311 Ir1 N111 C112 91.7(5)
N122 Ir1 N111 C112 -1.7(4)
C116 N111 C112 C113 0.8(9)
Ir1 N111 C112 C113 178.4(5)
C116 N111 C112 C123 -179.3(5)
Ir1 N111 C112 C123 -1.6(7)
N111 C112 C113 C114 -0.7(10)
C123 C112 C113 C114 179.4(6)
C112 C113 C114 C115 -0.4(10)
C113 C114 C115 C116 1.5(11)
C112 N111 C116 C115 0.3(10)
Ir1 N111 C116 C115 -177.2(5)
C114 C115 C116 N111 -1.4(10)
C125 N121 N122 C123 -2.1(6)
C151 N121 N122 C123 -175.2(5)
C125 N121 N122 Ir1 -167.9(4)
C151 N121 N122 Ir1 19.0(8)
C221 Ir1 N122 C123 -179.3(4)
C321 Ir1 N122 C123 -34.4(14)
N211 Ir1 N122 C123 99.6(4)
N311 Ir1 N122 C123 -83.7(4)
N111 Ir1 N122 C123 5.1(4)
C221 Ir1 N122 N121 -14.4(6)
C321 Ir1 N122 N121 130.4(11)
N211 Ir1 N122 N121 -95.6(5)
N311 Ir1 N122 N121 81.1(6)
N111 Ir1 N122 N121 169.9(6)
N121 N122 C123 C124 2.2(7)
Ir1 N122 C123 C124 171.3(4)
N121 N122 C123 C112 -176.8(5)
Ir1 N122 C123 C112 -7.7(7)
N111 C112 C123 N122 6.2(8)
C113 C112 C123 N122 -173.9(6)
N111 C112 C123 C124 -172.6(6)
C113 C112 C123 C124 7.3(11)
N122 C123 C124 C125 -1.5(7)
C112 C123 C124 C125 177.3(6)
N122 N121 C125 C124 1.2(7)
C151 N121 C125 C124 173.7(5)
C123 C124 C125 N121 0.2(7)
C136 N131 C132 C133 0.2(11)
C136 N131 C132 C143 -179.8(6)
N131 C132 C133 C134 1.0(13)
C143 C132 C133 C134 -179.0(8)
C132 C133 C134 C135 -0.9(15)
C133 C134 C135 C136 -0.3(14)
C132 N131 C136 C135 -1.6(12)
C134 C135 C136 N131 1.6(13)
C145 N141 N142 C143 -0.6(7)
C154 N141 N142 C143 178.7(5)
N141 N142 C143 C144 0.2(7)
N141 N142 C143 C132 179.5(5)
N131 C132 C143 N142 178.2(6)
C133 C132 C143 N142 -1.9(10)
N131 C132 C143 C144 -2.6(10)
C133 C132 C143 C144 177.4(8)
N142 C143 C144 C145 0.3(8)
C132 C143 C144 C145 -179.0(6)
N142 N141 C145 C144 0.7(7)
C154 N141 C145 C144 -178.5(6)
C143 C144 C145 N141 -0.6(7)
N122 N121 C151 C152 70.6(6)
C125 N121 C151 C152 -101.1(7)
N121 C151 C152 C153 -174.6(5)
C151 C152 C153 C154 177.5(5)
N142 N141 C154 C153 -61.1(7)
C145 N141 C154 C153 118.1(7)
C152 C153 C154 N141 175.3(5)
C221 Ir1 N211 C212 7.9(4)
C321 Ir1 N211 C212 -74.9(4)
N311 Ir1 N211 C212 -41.8(16)
N122 Ir1 N211 C212 112.2(4)
N111 Ir1 N211 C212 -173.0(4)
C221 Ir1 N211 C216 -176.8(5)
C321 Ir1 N211 C216 100.5(5)
N311 Ir1 N211 C216 133.6(13)
N122 Ir1 N211 C216 -72.5(5)
N111 Ir1 N211 C216 2.3(5)
C216 N211 C212 C213 -1.0(8)
Ir1 N211 C212 C213 174.5(4)
C216 N211 C212 C222 177.7(5)
Ir1 N211 C212 C222 -6.8(6)
N211 C212 C213 C214 -1.1(9)
C222 C212 C213 C214 -179.6(6)
C212 C213 C214 C215 2.5(9)
C213 C214 C215 C216 -1.7(9)
C212 N211 C216 C215 1.8(8)
Ir1 N211 C216 C215 -173.4(4)
C214 C215 C216 N211 -0.4(9)
C321 Ir1 C221 C226 -89.5(5)
N211 Ir1 C221 C226 176.1(6)
N311 Ir1 C221 C226 -9.6(5)
N122 Ir1 C221 C226 84.8(5)
N111 Ir1 C221 C226 165(2)
C321 Ir1 C221 C222 87.3(4)
N211 Ir1 C221 C222 -7.1(4)
N311 Ir1 C221 C222 167.2(4)
N122 Ir1 C221 C222 -98.3(4)
N111 Ir1 C221 C222 -18(3)
C226 C221 C222 C223 2.3(8)
Ir1 C221 C222 C223 -174.8(4)
C226 C221 C222 C212 -177.2(5)
Ir1 C221 C222 C212 5.7(7)
N211 C212 C222 C223 -178.7(5)
C213 C212 C222 C223 -0.2(10)
N211 C212 C222 C221 0.7(7)
C213 C212 C222 C221 179.3(6)
C221 C222 C223 F227 179.4(5)
C212 C222 C223 F227 -1.2(9)
C221 C222 C223 C224 -2.0(9)
C212 C222 C223 C224 177.4(6)
F227 C223 C224 C225 178.8(5)
C222 C223 C224 C225 0.2(9)
C223 C224 C225 F228 -178.2(5)
C223 C224 C225 C226 1.4(10)
F228 C225 C226 C221 178.5(5)
C224 C225 C226 C221 -1.1(10)
C222 C221 C226 C225 -0.8(9)
Ir1 C221 C226 C225 175.9(5)
C221 Ir1 N311 C316 95.7(5)
C321 Ir1 N311 C316 178.2(5)
N211 Ir1 N311 C316 144.6(13)
N122 Ir1 N311 C316 -9.3(5)
N111 Ir1 N311 C316 -83.9(5)
C221 Ir1 N311 C312 -85.2(4)
C321 Ir1 N311 C312 -2.7(4)
N211 Ir1 N311 C312 -36.2(16)
N122 Ir1 N311 C312 169.8(4)
N111 Ir1 N311 C312 95.3(4)
C316 N311 C312 C313 1.1(9)
Ir1 N311 C312 C313 -178.1(5)
C316 N311 C312 C322 -177.4(5)
Ir1 N311 C312 C322 3.5(7)
N311 C312 C313 C314 -1.7(11)
C322 C312 C313 C314 176.6(7)
C312 C313 C314 C315 0.8(11)
C313 C314 C315 C316 0.5(11)
C312 N311 C316 C315 0.3(9)
Ir1 N311 C316 C315 179.4(5)
C314 C315 C316 N311 -1.1(10)
C221 Ir1 C321 C326 -80.2(5)
N211 Ir1 C321 C326 -0.1(5)
N311 Ir1 C321 C326 -176.0(6)
N122 Ir1 C321 C326 133.9(11)
N111 Ir1 C321 C326 95.7(5)
C221 Ir1 C321 C322 97.0(5)
N211 Ir1 C321 C322 177.1(4)
N311 Ir1 C321 C322 1.3(4)
N122 Ir1 C321 C322 -48.8(14)
N111 Ir1 C321 C322 -87.1(5)
C326 C321 C322 C323 -1.0(9)
Ir1 C321 C322 C323 -178.5(5)
C326 C321 C322 C312 177.7(5)
Ir1 C321 C322 C312 0.2(7)
N311 C312 C322 C323 176.1(6)
C313 C312 C322 C323 -2.2(11)
N311 C312 C322 C321 -2.4(8)
C313 C312 C322 C321 179.3(6)
C321 C322 C323 C324 0.0(10)
C312 C322 C323 C324 -178.5(7)
C321 C322 C323 F327 -179.6(6)
C312 C322 C323 F327 1.9(11)
F327 C323 C324 C325 -179.5(6)
C322 C323 C324 C325 1.0(11)
C323 C324 C325 C326 -0.9(10)
C323 C324 C325 F328 179.4(6)
C324 C325 C326 C321 -0.1(10)
F328 C325 C326 C321 179.6(5)
C322 C321 C326 C325 1.1(8)
Ir1 C321 C326 C325 178.2(5)
